data_7250772
loop_
_publ_author_name
'Geng, Shuai'
'He, Yu-Ou'
'Han, Wang-Kang'
'Gu, Zhi-Guo'

_publ_section_title
;
 \p-Stacked organic frameworks with captured ammonia for benzamide
 synthesis
;
_journal_issue 36
_journal_name_full CrystEngComm
_journal_page_first 6074
_journal_page_last 6078
_journal_paper_doi 10.1039/D5CE00604J
_journal_volume 27
_journal_year 2025
_chemical_formula_moiety '3(C12 H12 N2), 8(H3 N)'
_chemical_formula_sum 'C36 H60 N14'
_chemical_formula_weight 688.98
_space_group_crystal_system trigonal
_space_group_IT_number 148
_space_group_name_Hall '-R 3'
_space_group_name_H-M_alt 'R -3 :H'
_atom_sites_solution_hydrogens mixed
_atom_sites_solution_primary dual
_audit_creation_date 2024-02-23
_audit_creation_method
;
Olex2 1.5
(compiled 2023.08.24 svn.re1ec1418 for OlexSys, GUI svn.r6817)
;
_audit_update_record
;
2025-05-27 deposited with the CCDC.	2025-08-04 downloaded from the CCDC.
;
_cell_angle_alpha 90
_cell_angle_beta 90
_cell_angle_gamma 120
_cell_formula_units_Z 3
_cell_length_a 20.5422(7)
_cell_length_b 20.5422(7)
_cell_length_c 7.9574(5)
_cell_measurement_reflns_used 3101
_cell_measurement_temperature 298.00
_cell_measurement_theta_max 51.086
_cell_measurement_theta_min 3.744
_cell_volume 2908.0(2)
_computing_cell_refinement 'SAINT V8.40B (?, 2016)'
_computing_data_reduction 'SAINT V8.40B (?, 2016)'
_computing_molecular_graphics 'Olex2 1.5 (Dolomanov et al., 2009)'
_computing_publication_material 'Olex2 1.5 (Dolomanov et al., 2009)'
_computing_structure_refinement 'SHELXL 2018/3 (Sheldrick, 2015)'
_computing_structure_solution 'SHELXT 2014/5 (Sheldrick, 2014)'
_diffrn_ambient_temperature 298.00
_diffrn_measured_fraction_theta_full 1.000
_diffrn_measured_fraction_theta_max 1.000
_diffrn_measurement_device_type 'Bruker APEX-II CCD'
_diffrn_measurement_method '\f and \w scans'
_diffrn_radiation_type MoK\a
_diffrn_radiation_wavelength 0.71073
_diffrn_reflns_av_R_equivalents 0.0727
_diffrn_reflns_av_unetI/netI 0.0312
_diffrn_reflns_Laue_measured_fraction_full 1.000
_diffrn_reflns_Laue_measured_fraction_max 1.000
_diffrn_reflns_limit_h_max 23
_diffrn_reflns_limit_h_min -23
_diffrn_reflns_limit_k_max 20
_diffrn_reflns_limit_k_min -23
_diffrn_reflns_limit_l_max 9
_diffrn_reflns_limit_l_min -9
_diffrn_reflns_number 8389
_diffrn_reflns_point_group_measured_fraction_full 1.000
_diffrn_reflns_point_group_measured_fraction_max 1.000
_diffrn_reflns_theta_full 24.349
_diffrn_reflns_theta_max 24.349
_diffrn_reflns_theta_min 1.983
_diffrn_source_current 1.4
_diffrn_source_power 0.07
_diffrn_source_voltage 50.0
_diffrn_standards_number 0
_exptl_absorpt_coefficient_mu 0.075
_exptl_absorpt_correction_T_max 0.7501
_exptl_absorpt_correction_T_min 0.4533
_exptl_absorpt_correction_type multi-scan
_exptl_absorpt_process_details
;
SADABS-2016/2 (Bruker,2016/2) was used for absorption correction.
wR2(int) was 0.1276 before and 0.0599 after correction.
The Ratio of minimum to maximum transmission is 0.6043.
The \l/2 correction factor is Not present.
;
_exptl_crystal_colour colourless
_exptl_crystal_colour_primary colourless
_exptl_crystal_density_diffrn 1.180
_exptl_crystal_description block
_exptl_crystal_F_000 1122
_exptl_crystal_size_max 0.2
_exptl_crystal_size_mid 0.18
_exptl_crystal_size_min 0.12
_refine_diff_density_max 0.263
_refine_diff_density_min -0.311
_refine_diff_density_rms 0.058
_refine_ls_extinction_method none
_refine_ls_goodness_of_fit_ref 1.117
_refine_ls_hydrogen_treatment constr
_refine_ls_matrix_type full
_refine_ls_number_parameters 76
_refine_ls_number_reflns 1066
_refine_ls_number_restraints 18
_refine_ls_restrained_S_all 1.163
_refine_ls_R_factor_all 0.0900
_refine_ls_R_factor_gt 0.0684
_refine_ls_shift/su_max 0.000
_refine_ls_shift/su_mean 0.000
_refine_ls_structure_factor_coef Fsqd
_refine_ls_weighting_details 'w=1/[\s^2^(Fo^2^)+(0.1164P)^2^+1.9318P] where P=(Fo^2^+2Fc^2^)/3'
_refine_ls_weighting_scheme calc
_refine_ls_wR_factor_gt 0.1910
_refine_ls_wR_factor_ref 0.2148
_reflns_Friedel_coverage 0.000
_reflns_number_gt 770
_reflns_number_total 1066
_reflns_threshold_expression 'I > 2\s(I)'
_cod_data_source_file d5ce00604j2.cif
_cod_data_source_block 11
_cod_depositor_comments 'Adding full bibliography for 7250772--7250775.cif.'
_cod_original_cell_volume 2908.0(3)
_cod_original_sg_symbol_H-M 'R -3'
_cod_database_code 7250772
_shelx_shelxl_version_number 2018/3
_shelx_space_group_comment
;
The symmetry employed for this shelxl refinement is uniquely defined
by the following loop, which should always be used as a source of
symmetry information in preference to the above space-group names.
They are only intended as comments.
;
_shelx_estimated_absorpt_t_max 0.991
_shelx_estimated_absorpt_t_min 0.985
_olex2_refinement_description
;
1. Fixed Uiso
 At 1.2 times of:
  All C(H) groups, All C(H,H) groups
 At 1.5 times of:
  All N(H,H,H) groups
2. Restrained distances
 H3A-N3 = N3-H3B
 0.9 with sigma of 0.02
 H2C-N2 = N2-H2A
 0.9 with sigma of 0.02
 H3A-N3 = N3-H3C
 0.9 with sigma of 0.02
 H3B-N3 = N3-H3C
 0.9 with sigma of 0.02
 H2C-N2 = N2-H2B
 0.9 with sigma of 0.02
 H2A-N2 = N2-H2B
 0.9 with sigma of 0.02
 H3A-H3C
 1.465 with sigma of 0.04
 H3A-H3B
 1.465 with sigma of 0.04
 H2C-H2A
 1.465 with sigma of 0.04
 H3B-H3C
 1.465 with sigma of 0.04
 H2C-H2B
 1.465 with sigma of 0.04
 H2A-H2B
 1.465 with sigma of 0.04
3. Others
 Fixed Sof: H3B(0.333333) H3C(0.333333)
4.a Everything fixed:
 H2A, H2B, H2C, H3A, H3B, H3C
4.b Secondary CH2 refined with riding coordinates:
 C6(H6A,H6B)
4.c Aromatic/amide H refined with riding coordinates:
 C1(H1), C2(H2), C3(H3), C5(H5)
;
_olex2_submission_special_instructions 'No special instructions were received'

loop_
_space_group_symop_operation_xyz
'x, y, z'
'-y, x-y, z'
'-x+y, -x, z'
'x+2/3, y+1/3, z+1/3'
'-y+2/3, x-y+1/3, z+1/3'
'-x+y+2/3, -x+1/3, z+1/3'
'x+1/3, y+2/3, z+2/3'
'-y+1/3, x-y+2/3, z+2/3'
'-x+y+1/3, -x+2/3, z+2/3'
'-x, -y, -z'
'y, -x+y, -z'
'x-y, x, -z'
'-x+2/3, -y+1/3, -z+1/3'
'y+2/3, -x+y+1/3, -z+1/3'
'x-y+2/3, x+1/3, -z+1/3'
'-x+1/3, -y+2/3, -z+2/3'
'y+1/3, -x+y+2/3, -z+2/3'
'x-y+1/3, x+2/3, -z+2/3'

loop_
_atom_site_label
_atom_site_type_symbol
_atom_site_fract_x
_atom_site_fract_y
_atom_site_fract_z
_atom_site_U_iso_or_equiv
_atom_site_adp_type
_atom_site_occupancy
_atom_site_site_symmetry_order
_atom_site_calc_flag
_atom_site_refinement_flags_posn
_atom_site_refinement_flags_adp
_atom_site_refinement_flags_occupancy
_atom_site_disorder_assembly
_atom_site_disorder_group
N1 N 0.48062(14) 0.09935(15) 0.5080(3) 0.0720(8) Uani 1 1 d . . . . .
C1 C 0.43421(17) 0.02671(19) 0.4762(4) 0.0729(8) Uani 1 1 d . . . . .
H1 H 0.405131 -0.003751 0.564220 0.087 Uiso 1 1 calc R U . . .
C2 C 0.52061(18) 0.14049(18) 0.3777(4) 0.0769(9) Uani 1 1 d . . . . .
H2 H 0.553818 0.191331 0.395940 0.092 Uiso 1 1 calc R U . . .
C3 C 0.51633(17) 0.11316(17) 0.2179(4) 0.0722(8) Uani 1 1 d . . . . .
H3 H 0.544871 0.145296 0.131497 0.087 Uiso 1 1 calc R U . . .
C4 C 0.46915(14) 0.03739(16) 0.1867(3) 0.0613(8) Uani 1 1 d . . . . .
C5 C 0.42671(15) -0.00591(17) 0.3214(4) 0.0676(8) Uani 1 1 d . . . . .
H5 H 0.393229 -0.056962 0.306832 0.081 Uiso 1 1 calc R U . . .
C6 C 0.46618(16) 0.00470(18) 0.0159(4) 0.0692(8) Uani 1 1 d . . . . .
H6A H 0.464239 0.037430 -0.069407 0.083 Uiso 1 1 calc R U . . .
H6B H 0.420695 -0.043834 0.006758 0.083 Uiso 1 1 calc R U . . .
N2 N 0.54424(17) 0.19203(17) 0.7978(4) 0.0930(10) Uani 1 1 d D . . . .
H2A H 0.571170 0.221860 0.734180 0.140 Uiso 1 1 d D U . . .
H2B H 0.520020 0.153540 0.728930 0.140 Uiso 1 1 d D U . . .
H2C H 0.513630 0.202200 0.862560 0.140 Uiso 1 1 d D U . . .
N3 N 0.666667 0.333333 0.1337(9) 0.165(3) Uani 1 3 d DS T P . .
H3A H 0.666670 0.333330 0.246130 0.248 Uiso 0.3333 1 d D U P A -1
H3B H 0.650100 0.286990 0.092160 0.248 Uiso 0.3333 1 d D U P B -1
H3C H 0.712000 0.364930 0.089450 0.248 Uiso 0.3333 1 d D U P C -1

loop_
_atom_site_aniso_label
_atom_site_aniso_U_11
_atom_site_aniso_U_22
_atom_site_aniso_U_33
_atom_site_aniso_U_23
_atom_site_aniso_U_13
_atom_site_aniso_U_12
N1 0.0719(16) 0.0873(18) 0.0663(14) -0.0127(12) -0.0009(11) 0.0468(15)
C1 0.0655(17) 0.085(2) 0.0682(17) -0.0007(14) 0.0043(13) 0.0374(16)
C2 0.0772(19) 0.0693(18) 0.082(2) -0.0162(15) -0.0018(16) 0.0353(16)
C3 0.0764(19) 0.0698(18) 0.0670(17) -0.0051(13) 0.0073(13) 0.0339(15)
C4 0.0537(15) 0.0713(17) 0.0643(16) -0.0121(12) -0.0076(11) 0.0354(13)
C5 0.0576(15) 0.0690(17) 0.0734(17) -0.0054(13) -0.0030(13) 0.0296(14)
C6 0.0635(16) 0.0804(18) 0.0657(17) -0.0189(13) -0.0102(12) 0.0375(14)
N2 0.101(2) 0.103(2) 0.0872(19) -0.0424(16) -0.0253(15) 0.0603(18)
N3 0.177(5) 0.177(5) 0.143(7) 0.000 0.000 0.088(3)

loop_
_atom_type_symbol
_atom_type_description
_atom_type_scat_dispersion_real
_atom_type_scat_dispersion_imag
_atom_type_scat_source
C C 0.0033 0.0016 'International Tables Vol C Tables 4.2.6.8 and 6.1.1.4'
H H 0.0000 0.0000 'International Tables Vol C Tables 4.2.6.8 and 6.1.1.4'
N N 0.0061 0.0033 'International Tables Vol C Tables 4.2.6.8 and 6.1.1.4'

loop_
_geom_angle_atom_site_label_1
_geom_angle_atom_site_label_2
_geom_angle_atom_site_label_3
_geom_angle
_geom_angle_site_symmetry_1
_geom_angle_site_symmetry_3
_geom_angle_publ_flag
C2 N1 C1 115.6(2) . . ?
N1 C1 H1 118.0 . . ?
N1 C1 C5 124.0(3) . . ?
C5 C1 H1 118.0 . . ?
N1 C2 H2 117.7 . . ?
N1 C2 C3 124.6(3) . . ?
C3 C2 H2 117.7 . . ?
C2 C3 H3 120.3 . . ?
C2 C3 C4 119.4(3) . . ?
C4 C3 H3 120.3 . . ?
C3 C4 C5 116.4(2) . . ?
C3 C4 C6 120.9(3) . . ?
C5 C4 C6 122.7(3) . . ?
C1 C5 C4 119.9(3) . . ?
C1 C5 H5 120.0 . . ?
C4 C5 H5 120.0 . . ?
C4 C6 C6 111.9(3) . 10_655 ?
C4 C6 H6A 109.2 . . ?
C4 C6 H6B 109.2 . . ?
C6 C6 H6A 109.2 10_655 . ?
C6 C6 H6B 109.2 10_655 . ?
H6A C6 H6B 107.9 . . ?
H2A N2 H2B 99.4 . . ?
H2A N2 H2C 119.3 . . ?
H2B N2 H2C 114.2 . . ?
H3A N3 H3B 111.6 . . ?
H3A N3 H3C 113.1 . . ?
H3B N3 H3C 109.1 . . ?

loop_
_geom_bond_atom_site_label_1
_geom_bond_atom_site_label_2
_geom_bond_distance
_geom_bond_site_symmetry_2
_geom_bond_publ_flag
N1 C1 1.333(4) . ?
N1 C2 1.331(4) . ?
C1 H1 0.9300 . ?
C1 C5 1.374(4) . ?
C2 H2 0.9300 . ?
C2 C3 1.375(4) . ?
C3 H3 0.9300 . ?
C3 C4 1.384(4) . ?
C4 C5 1.387(4) . ?
C4 C6 1.504(4) . ?
C5 H5 0.9300 . ?
C6 C6 1.517(6) 10_655 ?
C6 H6A 0.9700 . ?
C6 H6B 0.9700 . ?
N2 H2A 0.7738 . ?
N2 H2B 0.8829 . ?
N2 H2C 0.9144 . ?
N3 H3A 0.8945 . ?
N3 H3B 0.8986 . ?
N3 H3C 0.8990 . ?

loop_
_geom_torsion_atom_site_label_1
_geom_torsion_atom_site_label_2
_geom_torsion_atom_site_label_3
_geom_torsion_atom_site_label_4
_geom_torsion
_geom_torsion_site_symmetry_1
_geom_torsion_site_symmetry_2
_geom_torsion_site_symmetry_3
_geom_torsion_site_symmetry_4
_geom_torsion_publ_flag
N1 C1 C5 C4 0.2(4) . . . . ?
N1 C2 C3 C4 -1.8(5) . . . . ?
C1 N1 C2 C3 0.5(5) . . . . ?
C2 N1 C1 C5 0.3(4) . . . . ?
C2 C3 C4 C5 2.2(4) . . . . ?
C2 C3 C4 C6 -176.6(3) . . . . ?
C3 C4 C5 C1 -1.5(4) . . . . ?
C3 C4 C6 C6 76.3(4) . . . 10_655 ?
C5 C4 C6 C6 -102.4(4) . . . 10_655 ?
C6 C4 C5 C1 177.3(2) . . . . ?
